data_2105570
loop_
_publ_author_name
'Valente, E. J.'
'Fuller, J. F.'
'Ball, J. D.'

_publ_section_title
;
 Pseudoacids. I. 4- and 5-Oxoacids
;
_journal_issue 2
_journal_name_full 'Acta Crystallographica Section B'
_journal_page_first 162
_journal_page_last 173
_journal_paper_doi 10.1107/S010876819701149X
_journal_volume 54
_journal_year 1998
_chemical_formula_sum 'C9 H8 O3'
_chemical_formula_weight 164.15
_chemical_name_common '2-acetylbenzoic acid, 3-methylphthalide'
_chemical_name_systematic
;
 3-methyl-3-hydroxy-1(3H)-isobenzofuranone
;
_space_group_IT_number 19
_symmetry_cell_setting orthorhombic
_symmetry_space_group_name_Hall 'P 2ac 2ab'
_symmetry_space_group_name_H-M 'P 21 21 21'
_audit_creation_method SHELXL93
_cell_angle_alpha 90.00
_cell_angle_beta 90.00
_cell_angle_gamma 90.00
_cell_formula_units_Z 4
_cell_length_a 5.199(6)
_cell_length_b 9.651(14)
_cell_length_c 15.950(17)
_cell_measurement_reflns_used 30
_cell_measurement_temperature 294(2)
_cell_measurement_theta_max 22.5
_cell_measurement_theta_min 12.5
_cell_volume 800.3(17)
_computing_cell_refinement 'P3/PC (Siemens, 1989a)'
_computing_data_collection 'P3/PC (Siemens, 1989a)'
_computing_data_reduction 'XDISK (Siemens, 1989b)'
_computing_molecular_graphics 'XP (Siemens, 1989)'
_computing_publication_material 'SHELXL-93 (Sheldrick, 1993)'
_computing_structure_refinement 'SHELXL-93 (Sheldrick, 1993)'
_computing_structure_solution 'SHELXS-86 (Sheldrick, 1985)'
_diffrn_ambient_temperature 294(2)
_diffrn_measurement_device 'scintillation counter, PH analysis'
_diffrn_measurement_method \w
_diffrn_radiation_monochromator graphite
_diffrn_radiation_source 'normal-focus sealed tube'
_diffrn_radiation_type MoK\a
_diffrn_radiation_wavelength 0.71073
_diffrn_reflns_av_R_equivalents 0.0194
_diffrn_reflns_av_sigmaI/netI 0.0443
_diffrn_reflns_limit_h_max 8
_diffrn_reflns_limit_h_min -8
_diffrn_reflns_limit_k_max 15
_diffrn_reflns_limit_k_min 0
_diffrn_reflns_limit_l_max 25
_diffrn_reflns_limit_l_min 0
_diffrn_reflns_number 3366
_diffrn_reflns_theta_max 35.03
_diffrn_reflns_theta_min 2.47
_diffrn_standards_decay_% -0.1(10)
_diffrn_standards_interval_count 97
_diffrn_standards_interval_time 90
_diffrn_standards_number 3
_exptl_absorpt_coefficient_mu 0.103
_exptl_absorpt_correction_type none
_exptl_crystal_colour colorless
_exptl_crystal_density_diffrn 1.362
_exptl_crystal_description irregular
_exptl_crystal_F_000 344
_exptl_crystal_size_max 0.40
_exptl_crystal_size_mid 0.30
_exptl_crystal_size_min 0.20
_refine_diff_density_max 0.198
_refine_diff_density_min -0.156
_refine_ls_abs_structure_details 'Flack H D (1983), Acta Cryst. A39, 876-881'
_refine_ls_abs_structure_Flack 1.1(12)
_refine_ls_extinction_coef 0.045(6)
_refine_ls_extinction_method 'SHELXL93 (Sheldrick, 1993)'
_refine_ls_goodness_of_fit_all 0.967
_refine_ls_goodness_of_fit_obs 1.093
_refine_ls_hydrogen_treatment 'fixed, calculated'
_refine_ls_matrix_type full
_refine_ls_number_parameters 111
_refine_ls_number_reflns 2451
_refine_ls_number_restraints 0
_refine_ls_restrained_S_all 0.967
_refine_ls_restrained_S_obs 1.093
_refine_ls_R_factor_all 0.0720
_refine_ls_R_factor_obs 0.0409
_refine_ls_shift/esd_max 0.000
_refine_ls_shift/esd_mean 0.000
_refine_ls_structure_factor_coef Fsqd
_refine_ls_weighting_details 'w = 1/[\s^2^(Fo^2^)+(0.0493P)^2^+0.0000P], where P=(Fo^2^+2Fc^2^)/3'
_refine_ls_weighting_scheme calc
_refine_ls_wR_factor_all 0.0935
_refine_ls_wR_factor_obs 0.0842
_reflns_number_observed 1591
_reflns_number_total 2451
_reflns_observed_criterion >2sigma(I)
_cod_data_source_file fr0001.cif
_cod_data_source_block 10
_cod_depositor_comments
;
The following automatic conversions were performed:

'_refine_ls_weighting_scheme' value 'w =
1/[\s^2^(Fo^2^)+(0.0493P)^2^+0.0000P], where P=(Fo^2^+2Fc^2^)/3' was
changed to 'calc'. New tag '_refine_ls_weighting_details' was
created. The value of the new tag was set to 'w =
1/[\s^2^(Fo^2^)+(0.0493P)^2^+0.0000P], where P=(Fo^2^+2Fc^2^)/3'.

Automatic conversion script
Id: cif_fix_values 3143 2015-03-26 13:38:13Z robertas 
;
_cod_database_code 2105570

loop_
_symmetry_equiv_pos_as_xyz
'x, y, z'
'-x+1/2, -y, z+1/2'
'-x, y+1/2, -z+1/2'
'x+1/2, -y+1/2, -z'

loop_
_atom_site_aniso_label
_atom_site_aniso_U_11
_atom_site_aniso_U_22
_atom_site_aniso_U_33
_atom_site_aniso_U_12
_atom_site_aniso_U_13
_atom_site_aniso_U_23
C1 0.0355(8) 0.0346(7) 0.0308(6) 0.0005(7) 0.0029(7) 0.0042(6)
O1 0.0515(8) 0.0465(6) 0.0442(6) -0.0168(6) 0.0069(6) 0.0020(5)
O2 0.0383(6) 0.0455(5) 0.0310(4) -0.0051(6) 0.0091(5) -0.0019(4)
C3 0.0320(8) 0.0350(7) 0.0337(7) 0.0013(7) 0.0033(7) -0.0036(6)
O3 0.0551(8) 0.0387(6) 0.0410(5) 0.0127(6) 0.0072(5) -0.0043(4)
C3A 0.0302(7) 0.0326(7) 0.0309(6) 0.0047(6) 0.0028(6) 0.0026(5)
C4 0.0377(9) 0.0378(7) 0.0473(8) -0.0042(8) 0.0070(8) 0.0016(6)
C5 0.0464(10) 0.0537(9) 0.0449(8) -0.0005(9) 0.0179(8) 0.0082(7)
C6 0.0612(11) 0.0592(10) 0.0339(7) -0.0011(10) 0.0181(8) -0.0054(7)
C7 0.0510(10) 0.0447(8) 0.0355(7) -0.0051(9) 0.0071(8) -0.0077(6)
C7A 0.0324(7) 0.0338(7) 0.0303(6) 0.0006(6) 0.0045(6) 0.0024(5)
C8 0.0438(9) 0.0625(10) 0.0388(8) 0.0074(9) -0.0045(8) -0.0097(7)

loop_
_atom_site_label
_atom_site_fract_x
_atom_site_fract_y
_atom_site_fract_z
_atom_site_U_iso_or_equiv
_atom_site_thermal_displace_type
_atom_site_calc_flag
_atom_site_refinement_flags
_atom_site_occupancy
_atom_site_type_symbol
C1 0.1103(3) -0.07445(14) 0.64980(8) 0.0336(3) Uani d . 1 C
O1 -0.0431(2) -0.16872(11) 0.64862(6) 0.0474(3) Uani d . 1 O
O2 0.1316(2) 0.01116(9) 0.71621(5) 0.0383(3) Uani d . 1 O
C3 0.3342(3) 0.11738(14) 0.70252(8) 0.0336(3) Uani d . 1 C
O3 0.2190(2) 0.24596(10) 0.69650(6) 0.0449(3) Uani d . 1 O
H3 0.166(3) 0.2695(8) 0.7427(2) 0.054 Uiso calc R 1 H
C3A 0.4374(3) 0.07743(14) 0.61718(8) 0.0312(3) Uani d . 1 C
C4 0.6315(3) 0.13720(15) 0.57065(9) 0.0409(4) Uani d . 1 C
H4A 0.7265(3) 0.21143(15) 0.59126(9) 0.049 Uiso calc R 1 H
C5 0.6794(3) 0.0821(2) 0.49192(10) 0.0483(4) Uani d . 1 C
H5A 0.8080(3) 0.1208(2) 0.45886(10) 0.058 Uiso calc R 1 H
C6 0.5398(3) -0.0295(2) 0.46132(10) 0.0514(4) Uani d . 1 C
H6A 0.5759(3) -0.0637(2) 0.40808(10) 0.062 Uiso calc R 1 H
C7 0.3491(4) -0.0904(2) 0.50834(9) 0.0437(4) Uani d . 1 C
H7A 0.2566(4) -0.1661(2) 0.48849(9) 0.052 Uiso calc R 1 H
C7A 0.3010(3) -0.03385(14) 0.58666(8) 0.0322(3) Uani d . 1 C
C8 0.5194(3) 0.1042(2) 0.77436(10) 0.0484(4) Uani d . 1 C
H8A 0.5918(3) 0.0127(2) 0.77471(10) 0.058 Uiso calc R 1 H
H8B 0.4303(3) 0.1203(2) 0.82616(10) 0.058 Uiso calc R 1 H
H8C 0.6546(3) 0.1712(2) 0.76813(10) 0.058 Uiso calc R 1 H

loop_
_atom_type_symbol
_atom_type_description
_atom_type_scat_dispersion_real
_atom_type_scat_dispersion_imag
_atom_type_scat_source
C C 0.0033 0.0016 'International Tables Vol C Tables 4.2.6.8 and 6.1.1.4'
H H 0.0000 0.0000 'International Tables Vol C Tables 4.2.6.8 and 6.1.1.4'
O O 0.0106 0.0060 'International Tables Vol C Tables 4.2.6.8 and 6.1.1.4'

loop_
_geom_angle_atom_site_label_1
_geom_angle_atom_site_label_2
_geom_angle_atom_site_label_3
_geom_angle
_geom_angle_publ_flag
O1 C1 O2 121.81(13) ?
O1 C1 C7A 129.47(13) ?
O2 C1 C7A 108.70(14) ?
C1 O2 C3 111.43(12) yes
O3 C3 O2 108.83(15) yes
O3 C3 C8 114.01(12) ?
O2 C3 C8 106.50(13) ?
O3 C3 C3A 108.67(11) ?
O2 C3 C3A 101.99(11) ?
C8 C3 C3A 115.94(14) ?
C7A C3A C4 120.88(14) ?
C7A C3A C3 109.54(12) ?
C4 C3A C3 129.57(14) ?
C3A C4 C5 117.3(2) ?
C4 C5 C6 121.5(2) ?
C7 C6 C5 121.1(2) ?
C6 C7 C7A 117.0(2) ?
C3A C7A C7 122.23(14) ?
C3A C7A C1 108.29(13) ?
C7 C7A C1 129.48(15) ?

loop_
_geom_bond_atom_site_label_1
_geom_bond_atom_site_label_2
_geom_bond_distance
_geom_bond_publ_flag
C1 O1 1.210(2) yes
C1 O2 1.348(2) yes
C1 C7A 1.466(2) ?
O2 C3 1.486(2) yes
C3 O3 1.381(2) ?
C3 C8 1.502(2) ?
C3 C3A 1.513(2) ?
C3A C7A 1.376(2) ?
C3A C4 1.379(2) ?
C4 C5 1.386(3) ?
C5 C6 1.387(3) ?
C6 C7 1.375(3) ?
C7 C7A 1.386(2) ?

loop_
_geom_torsion_atom_site_label_1
_geom_torsion_atom_site_label_2
_geom_torsion_atom_site_label_3
_geom_torsion_atom_site_label_4
_geom_torsion
_geom_torsion_publ_flag
O1 C1 O2 C3 179.62(13) ?
C7A C1 O2 C3 1.0(2) ?
C1 O2 C3 O3 112.89(12) yes
C1 O2 C3 C8 -123.79(14) ?
C1 O2 C3 C3A -1.84(14) ?
O3 C3 C3A C7A -112.8(2) ?
O2 C3 C3A C7A 2.03(14) ?
C8 C3 C3A C7A 117.2(2) ?
O3 C3 C3A C4 65.8(2) ?
O2 C3 C3A C4 -179.40(14) ?
C8 C3 C3A C4 -64.2(2) ?
C7A C3A C4 C5 1.1(2) ?
C3 C3A C4 C5 -177.34(15) ?
C3A C4 C5 C6 -0.6(2) ?
C4 C5 C6 C7 -0.4(3) ?
C5 C6 C7 C7A 1.0(3) ?
C4 C3A C7A C7 -0.5(2) ?
C3 C3A C7A C7 178.17(14) ?
C4 C3A C7A C1 179.74(13) ?
C3 C3A C7A C1 -1.54(15) ?
C6 C7 C7A C3A -0.5(2) ?
C6 C7 C7A C1 179.15(14) ?
O1 C1 C7A C3A -178.10(14) ?
O2 C1 C7A C3A 0.4(2) ?
O1 C1 C7A C7 2.2(3) ?
O2 C1 C7A C7 -179.34(15) ?
